data_4068059
loop_
_publ_author_name
'Liang, Lan-Chang'
'Hung, Yu-Ting'
'Huang, Yu-Lun'
'Chien, Pin-Shu'
'Lee, Pei-Ying'
'Chen, Wei-Chen'

_publ_section_title
;
 Divergent Carbonylation Reactivity Preferences of Nickel Complexes
 Containing Amido Pincer Ligands: Migratory Insertion versus Reductive
 Elimination
;
_journal_issue 2
_journal_name_full Organometallics
_journal_page_first 700
_journal_paper_doi 10.1021/om201041z
_journal_volume 31
_journal_year 2012
_chemical_formula_moiety 'C38 H43 N Ni O P2, 0.5(C6 H6)'
_chemical_formula_sum 'C41 H46 N Ni O P2'
_chemical_formula_weight 689.44
_chemical_name_systematic
;
 ?
;
_space_group_IT_number 2
_symmetry_cell_setting triclinic
_symmetry_space_group_name_Hall '-P 1'
_symmetry_space_group_name_H-M 'P -1'
_atom_sites_solution_hydrogens geom
_atom_sites_solution_primary direct
_atom_sites_solution_secondary difmap
_audit_creation_method SHELXL-97
_cell_angle_alpha 92.6130(10)
_cell_angle_beta 96.7590(10)
_cell_angle_gamma 105.773(2)
_cell_formula_units_Z 2
_cell_length_a 10.4401(3)
_cell_length_b 11.1317(3)
_cell_length_c 16.0117(5)
_cell_measurement_reflns_used 30421
_cell_measurement_temperature 200(2)
_cell_measurement_theta_max 25.35
_cell_measurement_theta_min 2.037
_cell_volume 1772.43(9)
_computing_cell_refinement 'HKL Scalepack (Otwinowski & Minor 1997)'
_computing_data_collection 'Collect (Nonius BV, 1997-2000)'
_computing_data_reduction 'HKL Denzo and Scalepack (Otwinowski & Minor 19'
_computing_molecular_graphics 'Ortep-3 for Windows (Farrugia, 1997)'
_computing_publication_material 'WinGX publication routines (Farrugia, 1999)'
_computing_structure_refinement 'SHELXL-97 (Sheldrick, 1997)'
_computing_structure_solution 'SHELXS-86 (Sheldrick, 1986)'
_diffrn_ambient_temperature 200(2)
_diffrn_detector_area_resol_mean 9
_diffrn_measured_fraction_theta_full 0.995
_diffrn_measured_fraction_theta_max 0.995
_diffrn_measurement_device_type KappaCCD
_diffrn_measurement_method 'CCD rotation images, thick slices'
_diffrn_radiation_monochromator graphite
_diffrn_radiation_source 'fine-focus sealed tube'
_diffrn_radiation_type MoK\a
_diffrn_radiation_wavelength 0.71073
_diffrn_reflns_av_R_equivalents 0.0625
_diffrn_reflns_av_sigmaI/netI 0.0573
_diffrn_reflns_limit_h_max 12
_diffrn_reflns_limit_h_min -12
_diffrn_reflns_limit_k_max 13
_diffrn_reflns_limit_k_min -13
_diffrn_reflns_limit_l_max 19
_diffrn_reflns_limit_l_min -19
_diffrn_reflns_number 25661
_diffrn_reflns_theta_full 25.38
_diffrn_reflns_theta_max 25.38
_diffrn_reflns_theta_min 2.05
_exptl_absorpt_coefficient_mu 0.671
_exptl_absorpt_correction_T_max 0.9155
_exptl_absorpt_correction_T_min 0.8589
_exptl_absorpt_correction_type multi-scan
_exptl_absorpt_process_details
;
 ?
;
_exptl_crystal_colour brown
_exptl_crystal_density_diffrn 1.292
_exptl_crystal_density_method 'not measured'
_exptl_crystal_description prism
_exptl_crystal_F_000 730
_exptl_crystal_size_max 0.2
_exptl_crystal_size_mid 0.17
_exptl_crystal_size_min 0.12
_refine_diff_density_max 1.570
_refine_diff_density_min -0.641
_refine_diff_density_rms 0.178
_refine_ls_extinction_coef 0.019(2)
_refine_ls_extinction_expression Fc^*^=kFc[1+0.001xFc^2^\l^3^/sin(2\q)]^-1/4^
_refine_ls_extinction_method SHELXL
_refine_ls_goodness_of_fit_ref 1.087
_refine_ls_hydrogen_treatment constr
_refine_ls_matrix_type full
_refine_ls_number_parameters 416
_refine_ls_number_reflns 6486
_refine_ls_number_restraints 0
_refine_ls_restrained_S_all 1.087
_refine_ls_R_factor_all 0.0806
_refine_ls_R_factor_gt 0.0551
_refine_ls_shift/su_max 0.003
_refine_ls_shift/su_mean 0.000
_refine_ls_structure_factor_coef Fsqd
_refine_ls_weighting_details 'calc w=1/[\s^2^(Fo^2^)+(0.0942P)^2^+1.2813P] where P=(Fo^2^+2Fc^2^)/3'
_refine_ls_weighting_scheme calc
_refine_ls_wR_factor_gt 0.1450
_refine_ls_wR_factor_ref 0.1708
_reflns_number_gt 4992
_reflns_number_total 6486
_reflns_threshold_expression >2sigma(I)
_cod_data_source_file om201041z_si_002.cif
_cod_data_source_block 5863_6b
_cod_depositor_comments
;

2022-01-02
Z value and formula fixed to values more according to usual
chemical conventions.                 miguel
;
_cod_original_formula_sum 'C82 H92 N2 Ni2 O2 P4'
_cod_original_formula_weight 1378.88
_cod_original_formula_moiety 'C82 H92 N2 Ni2 O2 P4'
_cod_original_formula_units_Z 1
_cod_database_code 4068059

loop_
_symmetry_equiv_pos_as_xyz
'x, y, z'
'-x, -y, -z'

loop_
_atom_site_label
_atom_site_type_symbol
_atom_site_fract_x
_atom_site_fract_y
_atom_site_fract_z
_atom_site_U_iso_or_equiv
_atom_site_adp_type
_atom_site_occupancy
_atom_site_symmetry_multiplicity
_atom_site_calc_flag
_atom_site_refinement_flags
Ni1 Ni 0.69299(4) 0.41585(4) 0.26243(3) 0.02781(19) Uani 1 1 d .
P1 P 0.80059(9) 0.27404(9) 0.28402(6) 0.0286(2) Uani 1 1 d .
P2 P 0.54883(9) 0.52460(9) 0.24264(6) 0.0275(2) Uani 1 1 d .
O1 O 0.8983(3) 0.6057(3) 0.34370(17) 0.0403(7) Uani 1 1 d .
N1 N 0.5301(3) 0.2730(3) 0.2542(2) 0.0308(7) Uani 1 1 d .
C1 C 0.9413(4) 0.2884(4) 0.3684(2) 0.0364(9) Uani 1 1 d .
H1 H 0.9528 0.2047 0.3750 0.044 Uiso 1 1 calc R
C2 C 0.9041(4) 0.3346(4) 0.4511(3) 0.0473(11) Uani 1 1 d .
H2A H 0.8214 0.2787 0.4625 0.071 Uiso 1 1 calc R
H2B H 0.8934 0.4171 0.4464 0.071 Uiso 1 1 calc R
H2C H 0.9741 0.3370 0.4963 0.071 Uiso 1 1 calc R
C3 C 1.0741(4) 0.3737(5) 0.3486(3) 0.0525(12) Uani 1 1 d .
H3A H 1.0954 0.3424 0.2967 0.079 Uiso 1 1 calc R
H3B H 1.1443 0.3754 0.3935 0.079 Uiso 1 1 calc R
H3C H 1.0659 0.4569 0.3432 0.079 Uiso 1 1 calc R
C4 C 0.8499(4) 0.2117(4) 0.1877(3) 0.0398(10) Uani 1 1 d .
H4 H 0.9317 0.2726 0.1760 0.048 Uiso 1 1 calc R
C5 C 0.7401(5) 0.2047(5) 0.1129(3) 0.0558(12) Uani 1 1 d .
H5A H 0.7227 0.2848 0.1095 0.084 Uiso 1 1 calc R
H5B H 0.6593 0.1428 0.1210 0.084 Uiso 1 1 calc R
H5C H 0.7699 0.1820 0.0615 0.084 Uiso 1 1 calc R
C6 C 0.8823(5) 0.0876(4) 0.1964(3) 0.0543(12) Uani 1 1 d .
H6A H 0.9507 0.0957 0.2437 0.082 Uiso 1 1 calc R
H6B H 0.9139 0.0641 0.1459 0.082 Uiso 1 1 calc R
H6C H 0.8029 0.0243 0.2051 0.082 Uiso 1 1 calc R
C7 C 0.6658(4) 0.1488(3) 0.3149(2) 0.0306(8) Uani 1 1 d .
C8 C 0.6826(4) 0.0499(4) 0.3607(3) 0.0377(9) Uani 1 1 d .
H8 H 0.7679 0.0391 0.3730 0.045 Uiso 1 1 calc R
C9 C 0.5742(4) -0.0325(4) 0.3882(3) 0.0436(10) Uani 1 1 d .
H9 H 0.5858 -0.0986 0.4189 0.052 Uiso 1 1 calc R
C10 C 0.4486(4) -0.0150(4) 0.3696(3) 0.0402(10) Uani 1 1 d .
H10 H 0.3755 -0.0702 0.3883 0.048 Uiso 1 1 calc R
C11 C 0.4283(4) 0.0812(4) 0.3243(2) 0.0355(9) Uani 1 1 d .
H11 H 0.3422 0.0902 0.3128 0.043 Uiso 1 1 calc R
C12 C 0.5370(4) 0.1668(3) 0.2950(2) 0.0292(8) Uani 1 1 d .
C13 C 0.4123(3) 0.2816(4) 0.2082(2) 0.0306(8) Uani 1 1 d .
C14 C 0.3074(4) 0.1798(4) 0.1677(2) 0.0370(9) Uani 1 1 d .
H14 H 0.3118 0.0983 0.1739 0.044 Uiso 1 1 calc R
C15 C 0.1984(4) 0.2004(4) 0.1190(3) 0.0440(10) Uani 1 1 d .
H15 H 0.1304 0.1321 0.0928 0.053 Uiso 1 1 calc R
C16 C 0.1877(4) 0.3196(4) 0.1081(3) 0.0437(10) Uani 1 1 d .
H16 H 0.1127 0.3316 0.0759 0.052 Uiso 1 1 calc R
C17 C 0.2905(4) 0.4217(4) 0.1458(2) 0.0365(9) Uani 1 1 d .
H17 H 0.2852 0.5027 0.1384 0.044 Uiso 1 1 calc R
C18 C 0.4012(3) 0.4024(3) 0.1947(2) 0.0290(8) Uani 1 1 d .
C19 C 0.5075(4) 0.5821(3) 0.3415(2) 0.0298(8) Uani 1 1 d .
C20 C 0.3820(4) 0.5994(4) 0.3472(2) 0.0377(9) Uani 1 1 d .
H20 H 0.3174 0.5807 0.2997 0.045 Uiso 1 1 calc R
C21 C 0.3516(4) 0.6434(4) 0.4216(3) 0.0406(10) Uani 1 1 d .
H21 H 0.2669 0.6544 0.4243 0.049 Uiso 1 1 calc R
C22 C 0.4469(4) 0.6715(4) 0.4927(3) 0.0423(10) Uani 1 1 d .
H22 H 0.4268 0.7019 0.5431 0.051 Uiso 1 1 calc R
C23 C 0.5719(4) 0.6542(4) 0.4884(2) 0.0416(10) Uani 1 1 d .
H23 H 0.6358 0.6726 0.5362 0.050 Uiso 1 1 calc R
C24 C 0.6028(4) 0.6096(4) 0.4132(2) 0.0345(9) Uani 1 1 d .
H24 H 0.6873 0.5982 0.4107 0.041 Uiso 1 1 calc R
C25 C 0.5529(3) 0.6509(3) 0.1731(2) 0.0303(8) Uani 1 1 d .
C26 C 0.5369(4) 0.7653(4) 0.1998(3) 0.0387(9) Uani 1 1 d .
H26 H 0.5282 0.7819 0.2560 0.046 Uiso 1 1 calc R
C27 C 0.5338(5) 0.8549(4) 0.1430(3) 0.0485(11) Uani 1 1 d .
H27 H 0.5218 0.9312 0.1611 0.058 Uiso 1 1 calc R
C28 C 0.5482(5) 0.8324(4) 0.0605(3) 0.0503(11) Uani 1 1 d .
H28 H 0.5467 0.8935 0.0229 0.060 Uiso 1 1 calc R
C29 C 0.5652(4) 0.7183(4) 0.0327(3) 0.0423(10) Uani 1 1 d .
H29 H 0.5748 0.7027 -0.0234 0.051 Uiso 1 1 calc R
C30 C 0.5676(4) 0.6283(4) 0.0888(2) 0.0352(9) Uani 1 1 d .
H30 H 0.5791 0.5519 0.0704 0.042 Uiso 1 1 calc R
C31 C 0.8447(4) 0.5568(3) 0.2741(3) 0.0320(8) Uani 1 1 d .
C32 C 0.8933(4) 0.6152(4) 0.1948(2) 0.0340(9) Uani 1 1 d .
H32 H 0.8291 0.5761 0.1450 0.041 Uiso 1 1 calc R
C33 C 0.9160(5) 0.7588(4) 0.2007(3) 0.0517(12) Uani 1 1 d .
H33A H 0.8576 0.7812 0.1561 0.062 Uiso 1 1 calc R
H33B H 0.8954 0.7867 0.2546 0.062 Uiso 1 1 calc R
C34 C 1.0541(5) 0.8176(6) 0.1926(4) 0.0744(16) Uani 1 1 d .
H34 H 1.0872 0.9065 0.2123 0.089 Uiso 1 1 calc R
C35 C 1.1192(5) 0.7375(6) 0.2368(4) 0.0747(17) Uani 1 1 d .
H35A H 1.1063 0.7372 0.2958 0.090 Uiso 1 1 calc R
H35B H 1.2144 0.7584 0.2320 0.090 Uiso 1 1 calc R
C36 C 1.0349(4) 0.6057(5) 0.1827(3) 0.0558(13) Uani 1 1 d .
H36 H 1.0580 0.5294 0.1984 0.067 Uiso 1 1 calc R
C37 C 1.0615(7) 0.6499(7) 0.0948(4) 0.0878(19) Uani 1 1 d .
H37A H 1.1424 0.6324 0.0801 0.105 Uiso 1 1 calc R
H37B H 0.9870 0.6060 0.0526 0.105 Uiso 1 1 calc R
C38 C 1.0768(5) 0.7837(5) 0.0975(3) 0.0633(14) Uani 1 1 d .
H38A H 1.0102 0.8027 0.0567 0.076 Uiso 1 1 calc R
H38B H 1.1657 0.8293 0.0865 0.076 Uiso 1 1 calc R
C39 C 0.9586(6) 0.0529(6) 0.5659(3) 0.0700(16) Uani 1 1 d .
H39 H 0.9290 0.0888 0.6107 0.084 Uiso 1 1 calc R
C40 C 0.8826(5) -0.0623(5) 0.5271(4) 0.0655(14) Uani 1 1 d .
H40 H 0.8031 -0.1040 0.5465 0.079 Uiso 1 1 calc R
C41 C 1.0758(6) 0.1138(5) 0.5390(4) 0.0645(15) Uani 1 1 d .
H41 H 1.1271 0.1905 0.5660 0.077 Uiso 1 1 calc R

loop_
_atom_site_aniso_label
_atom_site_aniso_U_11
_atom_site_aniso_U_22
_atom_site_aniso_U_33
_atom_site_aniso_U_23
_atom_site_aniso_U_13
_atom_site_aniso_U_12
Ni1 0.0256(3) 0.0249(3) 0.0327(3) 0.0035(2) 0.00245(19) 0.00698(19)
P1 0.0285(5) 0.0274(5) 0.0310(5) 0.0037(4) 0.0045(4) 0.0095(4)
P2 0.0276(5) 0.0278(5) 0.0281(5) 0.0028(4) 0.0029(4) 0.0097(4)
O1 0.0376(15) 0.0394(16) 0.0376(17) -0.0003(13) 0.0009(12) 0.0025(12)
N1 0.0256(15) 0.0258(16) 0.0384(18) 0.0043(13) 0.0024(13) 0.0032(12)
C1 0.032(2) 0.036(2) 0.043(2) 0.0079(18) 0.0007(16) 0.0123(17)
C2 0.052(3) 0.042(3) 0.043(3) 0.001(2) -0.005(2) 0.011(2)
C3 0.032(2) 0.059(3) 0.063(3) 0.016(2) -0.003(2) 0.010(2)
C4 0.043(2) 0.036(2) 0.040(2) 0.0001(18) 0.0158(18) 0.0067(18)
C5 0.078(3) 0.056(3) 0.036(3) -0.001(2) 0.011(2) 0.022(3)
C6 0.055(3) 0.046(3) 0.070(3) 0.000(2) 0.023(2) 0.023(2)
C7 0.036(2) 0.0252(19) 0.031(2) 0.0010(15) 0.0054(15) 0.0091(15)
C8 0.039(2) 0.036(2) 0.040(2) 0.0045(18) 0.0046(17) 0.0132(18)
C9 0.058(3) 0.036(2) 0.040(2) 0.0118(19) 0.010(2) 0.014(2)
C10 0.044(2) 0.033(2) 0.041(2) 0.0052(18) 0.0129(18) 0.0024(18)
C11 0.035(2) 0.032(2) 0.038(2) 0.0007(17) 0.0086(16) 0.0043(16)
C12 0.035(2) 0.0254(19) 0.026(2) 0.0005(15) 0.0057(15) 0.0067(15)
C13 0.0253(18) 0.035(2) 0.032(2) 0.0031(16) 0.0052(15) 0.0072(15)
C14 0.034(2) 0.036(2) 0.039(2) 0.0055(18) 0.0042(16) 0.0053(17)
C15 0.033(2) 0.050(3) 0.038(2) -0.003(2) 0.0015(17) -0.0041(19)
C16 0.029(2) 0.060(3) 0.041(2) 0.005(2) 0.0011(17) 0.012(2)
C17 0.033(2) 0.042(2) 0.037(2) 0.0057(18) 0.0061(16) 0.0144(18)
C18 0.0234(17) 0.033(2) 0.029(2) -0.0025(16) 0.0037(14) 0.0063(15)
C19 0.035(2) 0.0248(19) 0.030(2) 0.0043(15) 0.0053(15) 0.0081(15)
C20 0.037(2) 0.043(2) 0.032(2) -0.0009(18) 0.0040(16) 0.0090(18)
C21 0.038(2) 0.043(2) 0.042(2) 0.0002(19) 0.0127(18) 0.0115(18)
C22 0.053(3) 0.039(2) 0.035(2) 0.0034(18) 0.0153(19) 0.0089(19)
C23 0.049(2) 0.040(2) 0.030(2) 0.0022(18) 0.0000(17) 0.0039(19)
C24 0.038(2) 0.032(2) 0.033(2) 0.0031(17) 0.0034(16) 0.0098(17)
C25 0.0266(18) 0.034(2) 0.029(2) 0.0037(16) 0.0022(14) 0.0071(15)
C26 0.049(2) 0.032(2) 0.035(2) 0.0004(17) 0.0087(18) 0.0103(18)
C27 0.066(3) 0.032(2) 0.051(3) 0.007(2) 0.006(2) 0.019(2)
C28 0.058(3) 0.045(3) 0.048(3) 0.019(2) 0.004(2) 0.012(2)
C29 0.047(2) 0.050(3) 0.030(2) 0.0109(19) 0.0059(17) 0.012(2)
C30 0.038(2) 0.036(2) 0.034(2) 0.0010(17) 0.0073(16) 0.0134(17)
C31 0.0290(19) 0.0268(19) 0.041(2) 0.0038(17) 0.0037(16) 0.0086(15)
C32 0.032(2) 0.032(2) 0.036(2) 0.0047(17) 0.0015(16) 0.0061(16)
C33 0.065(3) 0.035(2) 0.047(3) 0.011(2) 0.004(2) 0.001(2)
C34 0.063(3) 0.058(3) 0.099(5) 0.001(3) 0.018(3) 0.009(3)
C35 0.036(3) 0.094(4) 0.077(4) 0.029(3) -0.001(2) -0.009(3)
C36 0.044(3) 0.080(4) 0.053(3) 0.028(3) 0.017(2) 0.026(2)
C37 0.083(4) 0.098(5) 0.097(5) 0.020(4) 0.036(4) 0.039(4)
C38 0.061(3) 0.071(4) 0.053(3) 0.029(3) 0.010(2) 0.005(3)
C39 0.086(4) 0.078(4) 0.056(3) -0.014(3) -0.003(3) 0.047(3)
C40 0.058(3) 0.067(4) 0.071(4) 0.017(3) 0.003(3) 0.017(3)
C41 0.070(4) 0.040(3) 0.074(4) -0.007(3) -0.021(3) 0.014(3)

loop_
_atom_type_symbol
_atom_type_description
_atom_type_scat_dispersion_real
_atom_type_scat_dispersion_imag
_atom_type_scat_source
C C 0.0033 0.0016 'International Tables Vol C Tables 4.2.6.8 and 6.1.1.4'
H H 0.0000 0.0000 'International Tables Vol C Tables 4.2.6.8 and 6.1.1.4'
N N 0.0061 0.0033 'International Tables Vol C Tables 4.2.6.8 and 6.1.1.4'
Ni Ni 0.3393 1.1124 'International Tables Vol C Tables 4.2.6.8 and 6.1.1.4'
O O 0.0106 0.0060 'International Tables Vol C Tables 4.2.6.8 and 6.1.1.4'
P P 0.1023 0.0942 'International Tables Vol C Tables 4.2.6.8 and 6.1.1.4'

loop_
_geom_angle_atom_site_label_1
_geom_angle_atom_site_label_2
_geom_angle_atom_site_label_3
_geom_angle
_geom_angle_site_symmetry_1
C31 Ni1 N1 177.08(15) .
C31 Ni1 P2 94.46(11) .
N1 Ni1 P2 83.55(9) .
C31 Ni1 P1 97.39(11) .
N1 Ni1 P1 84.53(9) .
P2 Ni1 P1 167.98(4) .
C7 P1 C1 103.48(17) .
C7 P1 C4 106.50(18) .
C1 P1 C4 106.13(19) .
C7 P1 Ni1 99.54(12) .
C1 P1 Ni1 124.79(14) .
C4 P1 Ni1 114.20(14) .
C18 P2 C19 106.57(16) .
C18 P2 C25 102.81(17) .
C19 P2 C25 104.91(17) .
C18 P2 Ni1 100.12(12) .
C19 P2 Ni1 112.41(12) .
C25 P2 Ni1 127.77(12) .
C13 N1 C12 122.0(3) .
C13 N1 Ni1 119.1(2) .
C12 N1 Ni1 118.9(2) .
C2 C1 C3 111.2(4) .
C2 C1 P1 108.7(3) .
C3 C1 P1 113.0(3) .
C2 C1 H1 107.9 .
C3 C1 H1 107.9 .
P1 C1 H1 107.9 .
C1 C2 H2A 109.5 .
C1 C2 H2B 109.5 .
H2A C2 H2B 109.5 .
C1 C2 H2C 109.5 .
H2A C2 H2C 109.5 .
H2B C2 H2C 109.5 .
C1 C3 H3A 109.5 .
C1 C3 H3B 109.5 .
H3A C3 H3B 109.5 .
C1 C3 H3C 109.5 .
H3A C3 H3C 109.5 .
H3B C3 H3C 109.5 .
C6 C4 C5 112.1(4) .
C6 C4 P1 113.9(3) .
C5 C4 P1 109.0(3) .
C6 C4 H4 107.2 .
C5 C4 H4 107.2 .
P1 C4 H4 107.2 .
C4 C5 H5A 109.5 .
C4 C5 H5B 109.5 .
H5A C5 H5B 109.5 .
C4 C5 H5C 109.5 .
H5A C5 H5C 109.5 .
H5B C5 H5C 109.5 .
C4 C6 H6A 109.5 .
C4 C6 H6B 109.5 .
H6A C6 H6B 109.5 .
C4 C6 H6C 109.5 .
H6A C6 H6C 109.5 .
H6B C6 H6C 109.5 .
C8 C7 C12 120.7(3) .
C8 C7 P1 125.7(3) .
C12 C7 P1 113.3(3) .
C9 C8 C7 120.8(4) .
C9 C8 H8 119.6 .
C7 C8 H8 119.6 .
C10 C9 C8 118.9(4) .
C10 C9 H9 120.5 .
C8 C9 H9 120.5 .
C11 C10 C9 121.9(4) .
C11 C10 H10 119.0 .
C9 C10 H10 119.0 .
C10 C11 C12 120.6(4) .
C10 C11 H11 119.7 .
C12 C11 H11 119.7 .
N1 C12 C11 125.5(3) .
N1 C12 C7 117.1(3) .
C11 C12 C7 117.2(3) .
N1 C13 C18 117.1(3) .
N1 C13 C14 125.7(4) .
C18 C13 C14 117.0(3) .
C15 C14 C13 120.5(4) .
C15 C14 H14 119.8 .
C13 C14 H14 119.8 .
C16 C15 C14 121.7(4) .
C16 C15 H15 119.2 .
C14 C15 H15 119.2 .
C15 C16 C17 119.1(4) .
C15 C16 H16 120.4 .
C17 C16 H16 120.4 .
C18 C17 C16 119.8(4) .
C18 C17 H17 120.1 .
C16 C17 H17 120.1 .
C17 C18 C13 121.9(3) .
C17 C18 P2 125.4(3) .
C13 C18 P2 112.6(3) .
C20 C19 C24 118.8(3) .
C20 C19 P2 121.3(3) .
C24 C19 P2 119.9(3) .
C21 C20 C19 121.1(4) .
C21 C20 H20 119.4 .
C19 C20 H20 119.4 .
C20 C21 C22 119.9(4) .
C20 C21 H21 120.0 .
C22 C21 H21 120.0 .
C23 C22 C21 119.7(4) .
C23 C22 H22 120.1 .
C21 C22 H22 120.1 .
C22 C23 C24 120.4(4) .
C22 C23 H23 119.8 .
C24 C23 H23 119.8 .
C23 C24 C19 120.0(4) .
C23 C24 H24 120.0 .
C19 C24 H24 120.0 .
C26 C25 C30 119.1(3) .
C26 C25 P2 122.8(3) .
C30 C25 P2 118.1(3) .
C25 C26 C27 120.1(4) .
C25 C26 H26 120.0 .
C27 C26 H26 120.0 .
C28 C27 C26 120.6(4) .
C28 C27 H27 119.7 .
C26 C27 H27 119.7 .
C27 C28 C29 120.0(4) .
C27 C28 H28 120.0 .
C29 C28 H28 120.0 .
C30 C29 C28 119.7(4) .
C30 C29 H29 120.2 .
C28 C29 H29 120.2 .
C29 C30 C25 120.4(4) .
C29 C30 H30 119.8 .
C25 C30 H30 119.8 .
O1 C31 C32 120.1(3) .
O1 C31 Ni1 120.7(3) .
C32 C31 Ni1 119.1(3) .
C31 C32 C36 112.7(3) .
C31 C32 C33 112.3(3) .
C36 C32 C33 101.3(4) .
C31 C32 H32 110.1 .
C36 C32 H32 110.1 .
C33 C32 H32 110.1 .
C34 C33 C32 108.4(4) .
C34 C33 H33A 110.0 .
C32 C33 H33A 110.0 .
C34 C33 H33B 110.0 .
C32 C33 H33B 110.0 .
H33A C33 H33B 108.4 .
C35 C34 C33 101.2(5) .
C35 C34 C38 100.1(5) .
C33 C34 C38 107.7(5) .
C35 C34 H34 115.3 .
C33 C34 H34 115.3 .
C38 C34 H34 115.3 .
C34 C35 C36 97.6(4) .
C34 C35 H35A 112.2 .
C36 C35 H35A 112.2 .
C34 C35 H35B 112.2 .
C36 C35 H35B 112.2 .
H35A C35 H35B 109.8 .
C37 C36 C32 106.8(4) .
C37 C36 C35 96.5(4) .
C32 C36 C35 96.8(4) .
C37 C36 H36 117.6 .
C32 C36 H36 117.6 .
C35 C36 H36 117.6 .
C38 C37 C36 108.3(5) .
C38 C37 H37A 110.0 .
C36 C37 H37A 110.0 .
C38 C37 H37B 110.0 .
C36 C37 H37B 110.0 .
H37A C37 H37B 108.4 .
C37 C38 C34 103.2(4) .
C37 C38 H38A 111.1 .
C34 C38 H38A 111.1 .
C37 C38 H38B 111.1 .
C34 C38 H38B 111.1 .
H38A C38 H38B 109.1 .
C41 C39 C40 120.7(5) .
C41 C39 H39 119.7 .
C40 C39 H39 119.7 .
C41 C40 C39 119.8(5) 2_756
C41 C40 H40 120.1 2_756
C39 C40 H40 120.1 .
C40 C41 C39 119.5(5) 2_756
C40 C41 H41 120.2 2_756
C39 C41 H41 120.2 .

loop_
_geom_bond_atom_site_label_1
_geom_bond_atom_site_label_2
_geom_bond_distance
_geom_bond_site_symmetry_2
Ni1 C31 1.886(4) .
Ni1 N1 1.974(3) .
Ni1 P2 2.1782(10) .
Ni1 P1 2.1899(10) .
P1 C7 1.824(4) .
P1 C1 1.842(4) .
P1 C4 1.846(4) .
P2 C18 1.817(4) .
P2 C19 1.823(4) .
P2 C25 1.828(4) .
O1 C31 1.218(5) .
N1 C13 1.386(5) .
N1 C12 1.391(5) .
C1 C2 1.528(6) .
C1 C3 1.529(6) .
C1 H1 0.9800 .
C2 H2A 0.9600 .
C2 H2B 0.9600 .
C2 H2C 0.9600 .
C3 H3A 0.9600 .
C3 H3B 0.9600 .
C3 H3C 0.9600 .
C4 C6 1.518(6) .
C4 C5 1.541(6) .
C4 H4 0.9800 .
C5 H5A 0.9600 .
C5 H5B 0.9600 .
C5 H5C 0.9600 .
C6 H6A 0.9600 .
C6 H6B 0.9600 .
C6 H6C 0.9600 .
C7 C8 1.389(5) .
C7 C12 1.415(5) .
C8 C9 1.381(6) .
C8 H8 0.9300 .
C9 C10 1.377(6) .
C9 H9 0.9300 .
C10 C11 1.370(6) .
C10 H10 0.9300 .
C11 C12 1.413(5) .
C11 H11 0.9300 .
C13 C18 1.405(5) .
C13 C14 1.412(5) .
C14 C15 1.381(6) .
C14 H14 0.9300 .
C15 C16 1.379(6) .
C15 H15 0.9300 .
C16 C17 1.389(6) .
C16 H16 0.9300 .
C17 C18 1.390(5) .
C17 H17 0.9300 .
C19 C20 1.387(5) .
C19 C24 1.391(5) .
C20 C21 1.372(5) .
C20 H20 0.9300 .
C21 C22 1.384(6) .
C21 H21 0.9300 .
C22 C23 1.378(6) .
C22 H22 0.9300 .
C23 C24 1.387(6) .
C23 H23 0.9300 .
C24 H24 0.9300 .
C25 C26 1.383(5) .
C25 C30 1.395(5) .
C26 C27 1.385(6) .
C26 H26 0.9300 .
C27 C28 1.366(6) .
C27 H27 0.9300 .
C28 C29 1.390(6) .
C28 H28 0.9300 .
C29 C30 1.380(6) .
C29 H29 0.9300 .
C30 H30 0.9300 .
C31 C32 1.530(5) .
C32 C36 1.544(6) .
C32 C33 1.547(6) .
C32 H32 0.9800 .
C33 C34 1.437(7) .
C33 H33A 0.9700 .
C33 H33B 0.9700 .
C34 C35 1.425(8) .
C34 C38 1.611(8) .
C34 H34 0.9800 .
C35 C36 1.637(8) .
C35 H35A 0.9700 .
C35 H35B 0.9700 .
C36 C37 1.543(7) .
C36 H36 0.9800 .
C37 C38 1.452(8) .
C37 H37A 0.9700 .
C37 H37B 0.9700 .
C38 H38A 0.9700 .
C38 H38B 0.9700 .
C39 C41 1.357(8) .
C39 C40 1.384(8) .
C39 H39 0.9300 .
C40 C41 1.352(8) 2_756
C40 H40 0.9300 .
C41 C40 1.352(8) 2_756
C41 H41 0.9300 .
